data_4339226
loop_
_publ_author_name
'Yang, Jin'
'Ma, Jian-Fang'
'Liu, Ying-Ying'
'Ma, Ji-Cheng'
'Batten, Stuart R.'

_publ_section_title
;
 Organic-acid effect on the structures of a series of lead(II) complexes.
;
_journal_issue 16
_journal_name_full 'Inorganic chemistry'
_journal_page_first 6542
_journal_page_last 6555
_journal_paper_doi 10.1021/ic700613c
_journal_volume 46
_journal_year 2007
_chemical_formula_moiety '2(C26 H14 N4 O4 Pb), 0.5(O2)'
_chemical_formula_sum 'C52 H30 N8 O9 Pb2'
_chemical_formula_weight 1325.22
_chemical_name_systematic
;
 ?
;
_space_group_IT_number 2
_symmetry_cell_setting triclinic
_symmetry_space_group_name_Hall '-P 1'
_symmetry_space_group_name_H-M 'P -1'
_atom_sites_solution_hydrogens geom
_atom_sites_solution_primary direct
_atom_sites_solution_secondary difmap
_audit_creation_method SHELXL-97
_cell_angle_alpha 100.375(5)
_cell_angle_beta 112.273(4)
_cell_angle_gamma 95.158(5)
_cell_formula_units_Z 1
_cell_length_a 9.677(3)
_cell_length_b 11.884(4)
_cell_length_c 11.988(4)
_cell_measurement_reflns_used 4732
_cell_measurement_temperature 293(2)
_cell_measurement_theta_max 26.23
_cell_measurement_theta_min 1.89
_cell_volume 1235.8(7)
_computing_cell_refinement 'SMART (Bruker, 1998)'
_computing_data_collection 'SMART (Bruker, 1998)'
_computing_data_reduction 'SAINT (Bruker, 1998)'
_computing_molecular_graphics 'SHELXTL (Bruker, 1998)'
_computing_publication_material 'SHELXTL (Bruker, 1998)'
_computing_structure_refinement 'SHELXL97 (Sheldrick, 1997)'
_computing_structure_solution 'SHELXS97 (Sheldrick, 1997)'
_diffrn_ambient_temperature 293(2)
_diffrn_measured_fraction_theta_full 0.970
_diffrn_measured_fraction_theta_max 0.953
_diffrn_measurement_device_type 'Bruker APEX CCD area detector'
_diffrn_measurement_method '\f and \w scans'
_diffrn_radiation_monochromator graphite
_diffrn_radiation_source 'fine-focus sealed tube'
_diffrn_radiation_type MoK\a
_diffrn_radiation_wavelength 0.71073
_diffrn_reflns_av_R_equivalents 0.1196
_diffrn_reflns_av_sigmaI/netI 0.0823
_diffrn_reflns_limit_h_max 11
_diffrn_reflns_limit_h_min -12
_diffrn_reflns_limit_k_max 14
_diffrn_reflns_limit_k_min -11
_diffrn_reflns_limit_l_max 8
_diffrn_reflns_limit_l_min -14
_diffrn_reflns_number 6794
_diffrn_reflns_theta_full 25.00
_diffrn_reflns_theta_max 26.23
_diffrn_reflns_theta_min 1.89
_exptl_absorpt_coefficient_mu 6.867
_exptl_absorpt_correction_type multi-scan
_exptl_absorpt_process_details '(SAINT; Bruker, 1998)'
_exptl_crystal_colour yellow
_exptl_crystal_density_diffrn 1.781
_exptl_crystal_density_method 'not measured'
_exptl_crystal_description block
_exptl_crystal_F_000 634
_exptl_crystal_size_max 0.27
_exptl_crystal_size_mid 0.24
_exptl_crystal_size_min 0.23
_refine_diff_density_max 4.788
_refine_diff_density_min -2.196
_refine_diff_density_rms 0.222
_refine_ls_extinction_method none
_refine_ls_goodness_of_fit_ref 1.012
_refine_ls_hydrogen_treatment constr
_refine_ls_matrix_type full
_refine_ls_number_parameters 325
_refine_ls_number_reflns 4732
_refine_ls_number_restraints 6
_refine_ls_restrained_S_all 1.015
_refine_ls_R_factor_all 0.0581
_refine_ls_R_factor_gt 0.0519
_refine_ls_shift/su_max 0.001
_refine_ls_shift/su_mean 0.000
_refine_ls_structure_factor_coef Fsqd
_refine_ls_weighting_details 'calc w=1/[\s^2^(Fo^2^)+(0.0888P)^2^+0.0000P] where P=(Fo^2^+2Fc^2^)/3'
_refine_ls_weighting_scheme calc
_refine_ls_wR_factor_gt 0.1254
_refine_ls_wR_factor_ref 0.1296
_reflns_number_gt 4135
_reflns_number_total 4732
_reflns_threshold_expression >2sigma(I)
_cod_data_source_file ic700613c-file003.cif
_cod_data_source_block compound6
_cod_depositor_comments
;
The following automatic conversions were performed:

'_symmetry_cell_setting' value 'Triclinic' changed to 'triclinic'
according to
/usr/data/users/saulius/automatic-downloads/retrospective/ACS/lib/dictionaries/cif_core.dic
dictionary named 'cif_core.dic' version 2.4.2 from 2011-04-26.

Automatic conversion script
Id: cif_fix_values 2281 2013-09-26 08:29:07Z andrius 
;
_cod_original_sg_symbol_Hall '-p 1'
_cod_database_code 4339226

loop_
_symmetry_equiv_pos_as_xyz
'x, y, z'
'-x, -y, -z'

loop_
_atom_site_label
_atom_site_type_symbol
_atom_site_fract_x
_atom_site_fract_y
_atom_site_fract_z
_atom_site_U_iso_or_equiv
_atom_site_adp_type
_atom_site_occupancy
_atom_site_symmetry_multiplicity
_atom_site_calc_flag
_atom_site_refinement_flags
C1 C 0.2111(8) 0.4268(7) 0.8952(7) 0.0410(16) Uani 1 1 d .
C2 C 0.1011(8) 0.4641(6) 0.9486(7) 0.0384(15) Uani 1 1 d .
C3 C 0.1314(8) 0.4637(7) 1.0728(7) 0.0414(16) Uani 1 1 d .
H3 H 0.2181 0.4386 1.1208 0.050 Uiso 1 1 calc R
C4 C 0.0311(8) 0.5009(7) 1.1236(7) 0.0411(16) Uani 1 1 d .
H4 H 0.0524 0.5025 1.2064 0.049 Uiso 1 1 calc R
C5 C 0.2626(8) 0.1788(7) 0.6481(6) 0.0373(15) Uani 1 1 d .
C6 C 0.1279(8) 0.0831(6) 0.5711(6) 0.0347(14) Uani 1 1 d .
C7 C 0.0839(8) -0.0018(6) 0.6218(6) 0.0380(15) Uani 1 1 d .
H7 H 0.1399 -0.0030 0.7039 0.046 Uiso 1 1 calc R
C8 C -0.0426(9) -0.0841(7) 0.5508(6) 0.0392(15) Uani 1 1 d .
H8 H -0.0715 -0.1415 0.5850 0.047 Uiso 1 1 calc R
C9 C 0.6852(11) 0.2384(8) 0.6832(7) 0.054(2) Uani 1 1 d .
H9 H 0.6095 0.2529 0.6142 0.065 Uiso 1 1 calc R
C10 C 0.8132(11) 0.2009(9) 0.6723(7) 0.056(2) Uani 1 1 d .
H10 H 0.8239 0.1931 0.5976 0.067 Uiso 1 1 calc R
C11 C 0.9200(11) 0.1765(8) 0.7700(8) 0.052(2) Uani 1 1 d .
H11 H 1.0052 0.1509 0.7633 0.062 Uiso 1 1 calc R
C12 C 0.9036(9) 0.1895(6) 0.8837(7) 0.0400(16) Uani 1 1 d .
C13 C 0.7758(8) 0.2314(6) 0.8883(6) 0.0377(15) Uani 1 1 d .
C14 C 0.7547(8) 0.2511(6) 1.0058(6) 0.0362(14) Uani 1 1 d .
C15 C 0.8635(8) 0.2320(6) 1.1118(6) 0.0379(15) Uani 1 1 d .
C16 C 0.8407(10) 0.2557(8) 1.2219(7) 0.0494(19) Uani 1 1 d .
H16 H 0.9149 0.2477 1.2954 0.059 Uiso 1 1 calc R
C17 C 0.7115(11) 0.2901(9) 1.2212(8) 0.056(2) Uani 1 1 d .
H17 H 0.6923 0.3007 1.2925 0.068 Uiso 1 1 calc R
C18 C 0.6068(9) 0.3096(7) 1.1113(7) 0.0459(17) Uani 1 1 d .
H18 H 0.5195 0.3365 1.1113 0.055 Uiso 1 1 calc R
C19 C 1.0167(8) 0.1640(6) 0.9933(7) 0.0389(15) Uani 1 1 d .
C20 C 1.0015(9) 0.1891(7) 1.1083(7) 0.0412(16) Uani 1 1 d .
C21 C 1.2382(9) 0.1007(7) 1.0897(8) 0.0473(18) Uani 1 1 d .
C22 C 1.3641(10) 0.0504(8) 1.0846(10) 0.060(2) Uani 1 1 d .
H22 H 1.3748 0.0321 1.0099 0.072 Uiso 1 1 calc R
C23 C 1.4666(11) 0.0294(9) 1.1861(10) 0.065(2) Uani 1 1 d .
H23 H 1.5465 -0.0063 1.1811 0.078 Uiso 1 1 calc R
C24 C 1.4560(11) 0.0600(10) 1.2996(11) 0.073(3) Uani 1 1 d .
H24 H 1.5309 0.0475 1.3703 0.088 Uiso 1 1 calc R
C25 C 1.3372(11) 0.1083(9) 1.3087(9) 0.063(2) Uani 1 1 d .
H25 H 1.3303 0.1270 1.3850 0.076 Uiso 1 1 calc R
C26 C 1.2243(9) 0.1300(7) 1.2026(7) 0.0454(17) Uani 1 1 d .
N1 N 0.6692(7) 0.2538(6) 0.7899(6) 0.0439(14) Uani 1 1 d .
N2 N 0.6284(7) 0.2908(5) 1.0066(5) 0.0381(13) Uani 1 1 d .
N3 N 1.1333(7) 0.1192(6) 0.9836(6) 0.0455(14) Uani 1 1 d .
N4 N 1.1043(7) 0.1732(6) 1.2111(6) 0.0468(15) Uani 1 1 d .
O1 O 0.3103(7) 0.2473(5) 0.5987(5) 0.0533(15) Uani 1 1 d .
O2 O 0.3197(6) 0.1871(5) 0.7657(4) 0.0459(13) Uani 1 1 d .
O3 O 0.1790(7) 0.4153(7) 0.7827(5) 0.0581(15) Uani 1 1 d .
O4 O 0.3390(7) 0.4125(6) 0.9702(5) 0.0526(14) Uani 1 1 d .
OW1 O -0.038(2) 0.3964(17) 0.5373(14) 0.099(5) Uani 0.50 1 d PU
Pb1 Pb 0.46569(3) 0.37395(2) 0.82556(2) 0.03941(14) Uani 1 1 d .

loop_
_atom_site_aniso_label
_atom_site_aniso_U_11
_atom_site_aniso_U_22
_atom_site_aniso_U_33
_atom_site_aniso_U_23
_atom_site_aniso_U_13
_atom_site_aniso_U_12
C1 0.030(3) 0.039(4) 0.041(4) 0.002(3) 0.006(3) -0.001(3)
C2 0.025(3) 0.034(4) 0.044(4) 0.002(3) 0.007(3) -0.005(3)
C3 0.030(3) 0.042(4) 0.042(4) 0.006(3) 0.005(3) 0.002(3)
C4 0.032(4) 0.042(4) 0.043(4) 0.007(3) 0.010(3) 0.002(3)
C5 0.031(3) 0.038(4) 0.031(3) -0.002(3) 0.005(3) 0.002(3)
C6 0.028(3) 0.038(4) 0.030(3) 0.000(3) 0.008(3) 0.000(3)
C7 0.037(4) 0.039(4) 0.027(3) 0.004(3) 0.004(3) 0.003(3)
C8 0.038(4) 0.037(4) 0.036(4) 0.008(3) 0.010(3) -0.001(3)
C9 0.062(5) 0.060(5) 0.034(4) 0.004(4) 0.016(4) 0.011(4)
C10 0.062(5) 0.072(6) 0.034(4) 0.001(4) 0.026(4) 0.004(4)
C11 0.056(5) 0.057(5) 0.045(4) 0.003(4) 0.028(4) 0.006(4)
C12 0.041(4) 0.036(4) 0.046(4) 0.005(3) 0.024(3) 0.000(3)
C13 0.040(4) 0.033(3) 0.036(3) 0.003(3) 0.015(3) 0.002(3)
C14 0.035(4) 0.033(3) 0.038(3) 0.005(3) 0.015(3) 0.000(3)
C15 0.042(4) 0.036(4) 0.037(4) 0.011(3) 0.019(3) 0.002(3)
C16 0.057(5) 0.057(5) 0.040(4) 0.017(4) 0.021(4) 0.019(4)
C17 0.063(6) 0.073(6) 0.047(4) 0.019(4) 0.033(4) 0.021(5)
C18 0.046(4) 0.057(5) 0.042(4) 0.016(4) 0.023(3) 0.015(4)
C19 0.040(4) 0.034(4) 0.044(4) 0.008(3) 0.021(3) 0.001(3)
C20 0.046(4) 0.040(4) 0.044(4) 0.014(3) 0.022(3) 0.004(3)
C21 0.037(4) 0.040(4) 0.066(5) 0.013(4) 0.022(4) 0.004(3)
C22 0.047(5) 0.057(5) 0.080(6) 0.010(5) 0.031(5) 0.016(4)
C23 0.046(5) 0.060(6) 0.092(7) 0.021(5) 0.031(5) 0.012(4)
C24 0.045(5) 0.078(7) 0.096(8) 0.037(6) 0.019(5) 0.014(5)
C25 0.057(6) 0.068(6) 0.063(5) 0.019(5) 0.022(5) 0.008(5)
C26 0.042(4) 0.039(4) 0.051(4) 0.011(3) 0.015(3) 0.004(3)
N1 0.034(3) 0.054(4) 0.035(3) 0.001(3) 0.009(3) 0.007(3)
N2 0.037(3) 0.038(3) 0.037(3) 0.003(2) 0.017(3) 0.000(3)
N3 0.040(3) 0.049(4) 0.052(4) 0.013(3) 0.022(3) 0.009(3)
N4 0.036(3) 0.057(4) 0.048(3) 0.018(3) 0.015(3) 0.005(3)
O1 0.054(4) 0.053(3) 0.038(3) 0.005(3) 0.011(2) -0.017(3)
O2 0.038(3) 0.051(3) 0.030(2) -0.002(2) 0.002(2) -0.011(2)
O3 0.040(3) 0.081(5) 0.044(3) 0.005(3) 0.013(2) 0.008(3)
O4 0.040(3) 0.059(4) 0.047(3) 0.004(3) 0.010(2) 0.009(3)
OW1 0.118(10) 0.099(9) 0.060(7) 0.036(7) 0.009(6) 0.003(7)
Pb1 0.03146(17) 0.04070(19) 0.03512(18) -0.00044(11) 0.00757(12) -0.00213(11)

loop_
_atom_type_symbol
_atom_type_description
_atom_type_scat_dispersion_real
_atom_type_scat_dispersion_imag
_atom_type_scat_source
C C 0.0033 0.0016 'International Tables Vol C Tables 4.2.6.8 and 6.1.1.4'
H H 0.0000 0.0000 'International Tables Vol C Tables 4.2.6.8 and 6.1.1.4'
N N 0.0061 0.0033 'International Tables Vol C Tables 4.2.6.8 and 6.1.1.4'
O O 0.0106 0.0060 'International Tables Vol C Tables 4.2.6.8 and 6.1.1.4'
Pb Pb -3.3944 10.1111 'International Tables Vol C Tables 4.2.6.8 and 6.1.1.4'

loop_
_geom_angle_atom_site_label_1
_geom_angle_atom_site_label_2
_geom_angle_atom_site_label_3
_geom_angle
_geom_angle_site_symmetry_1
_geom_angle_site_symmetry_3
O3 C1 O4 122.3(8) . .
O3 C1 C2 120.3(7) . .
O4 C1 C2 117.3(7) . .
C4 C2 C3 119.8(7) 2_567 .
C4 C2 C1 120.7(7) 2_567 .
C3 C2 C1 119.6(7) . .
C4 C3 C2 119.7(7) . .
C4 C3 H3 120.1 . .
C2 C3 H3 120.1 . .
C3 C4 C2 120.5(7) . 2_567
C3 C4 H4 119.8 . .
C2 C4 H4 119.8 2_567 .
O1 C5 O2 122.7(7) . .
O1 C5 C6 120.6(6) . .
O2 C5 C6 116.6(6) . .
O1 C5 Pb1 68.3(4) . .
O2 C5 Pb1 55.5(4) . .
C6 C5 Pb1 164.9(5) . .
C7 C6 C8 119.3(7) . 2_556
C7 C6 C5 121.4(6) . .
C8 C6 C5 119.2(6) 2_556 .
C8 C7 C6 119.8(6) . .
C8 C7 H7 120.1 . .
C6 C7 H7 120.1 . .
C7 C8 C6 120.9(7) . 2_556
C7 C8 H8 119.5 . .
C6 C8 H8 119.5 2_556 .
N1 C9 C10 121.5(8) . .
N1 C9 H9 119.3 . .
C10 C9 H9 119.3 . .
C11 C10 C9 119.5(7) . .
C11 C10 H10 120.2 . .
C9 C10 H10 120.2 . .
C10 C11 C12 120.0(9) . .
C10 C11 H11 120.0 . .
C12 C11 H11 120.0 . .
C13 C12 C11 117.0(7) . .
C13 C12 C19 120.7(6) . .
C11 C12 C19 122.3(7) . .
N1 C13 C12 122.4(6) . .
N1 C13 C14 117.9(7) . .
C12 C13 C14 119.7(6) . .
N2 C14 C15 121.5(6) . .
N2 C14 C13 118.1(6) . .
C15 C14 C13 120.4(7) . .
C14 C15 C16 118.3(7) . .
C14 C15 C20 120.3(6) . .
C16 C15 C20 121.4(7) . .
C17 C16 C15 120.1(8) . .
C17 C16 H16 119.9 . .
C15 C16 H16 119.9 . .
C16 C17 C18 118.7(7) . .
C16 C17 H17 120.7 . .
C18 C17 H17 120.7 . .
N2 C18 C17 122.0(8) . .
N2 C18 H18 119.0 . .
C17 C18 H18 119.0 . .
N3 C19 C20 121.3(7) . .
N3 C19 C12 118.8(6) . .
C20 C19 C12 119.9(7) . .
N4 C20 C19 122.2(7) . .
N4 C20 C15 118.9(6) . .
C19 C20 C15 118.9(7) . .
N3 C21 C26 121.4(8) . .
N3 C21 C22 119.1(8) . .
C26 C21 C22 119.6(8) . .
C23 C22 C21 120.4(9) . .
C23 C22 H22 119.8 . .
C21 C22 H22 119.8 . .
C22 C23 C24 120.8(10) . .
C22 C23 H23 119.6 . .
C24 C23 H23 119.6 . .
C25 C24 C23 120.8(10) . .
C25 C24 H24 119.6 . .
C23 C24 H24 119.6 . .
C24 C25 C26 120.1(10) . .
C24 C25 H25 119.9 . .
C26 C25 H25 119.9 . .
N4 C26 C21 121.8(7) . .
N4 C26 C25 119.9(8) . .
C21 C26 C25 118.3(8) . .
C9 N1 C13 119.6(7) . .
C9 N1 Pb1 120.8(6) . .
C13 N1 Pb1 118.0(5) . .
C18 N2 C14 119.3(6) . .
C18 N2 Pb1 119.4(5) . .
C14 N2 Pb1 119.8(4) . .
C19 N3 C21 116.4(7) . .
C20 N4 C26 116.9(7) . .
C5 O1 Pb1 85.8(4) . .
C5 O2 Pb1 97.8(4) . .
C1 O3 Pb1 88.4(5) . .
C1 O4 Pb1 99.6(5) . .
O2 Pb1 O4 83.8(2) . .
O2 Pb1 N2 81.16(18) . .
O4 Pb1 N2 78.15(19) . .
O2 Pb1 O1 52.41(17) . .
O4 Pb1 O1 119.8(2) . .
N2 Pb1 O1 123.5(2) . .
O2 Pb1 N1 82.1(2) . .
O4 Pb1 N1 140.4(2) . .
N2 Pb1 N1 63.20(19) . .
O1 Pb1 N1 78.5(2) . .
O2 Pb1 O3 76.2(2) . .
O4 Pb1 O3 49.73(18) . .
N2 Pb1 O3 124.49(18) . .
O1 Pb1 O3 78.2(2) . .
N1 Pb1 O3 154.8(2) . .
O2 Pb1 C5 26.76(19) . .
O4 Pb1 C5 100.8(2) . .
N2 Pb1 C5 104.7(2) . .
O1 Pb1 C5 25.93(19) . .
N1 Pb1 C5 81.9(2) . .
O3 Pb1 C5 72.9(2) . .

loop_
_geom_bond_atom_site_label_1
_geom_bond_atom_site_label_2
_geom_bond_distance
_geom_bond_site_symmetry_2
C1 O3 1.243(9) .
C1 O4 1.272(9) .
C1 C2 1.496(11) .
C2 C4 1.395(10) 2_567
C2 C3 1.405(10) .
C3 C4 1.392(11) .
C3 H3 0.9300 .
C4 C2 1.395(10) 2_567
C4 H4 0.9300 .
C5 O1 1.240(9) .
C5 O2 1.285(8) .
C5 C6 1.513(10) .
C5 Pb1 2.829(7) .
C6 C7 1.381(10) .
C6 C8 1.382(10) 2_556
C7 C8 1.369(10) .
C7 H7 0.9300 .
C8 C6 1.382(10) 2_556
C8 H8 0.9300 .
C9 N1 1.328(10) .
C9 C10 1.396(13) .
C9 H9 0.9300 .
C10 C11 1.336(13) .
C10 H10 0.9300 .
C11 C12 1.414(10) .
C11 H11 0.9300 .
C12 C13 1.390(11) .
C12 C19 1.460(11) .
C13 N1 1.330(10) .
C13 C14 1.480(9) .
C14 N2 1.351(9) .
C14 C15 1.381(10) .
C15 C16 1.402(10) .
C15 C20 1.485(11) .
C16 C17 1.348(12) .
C16 H16 0.9300 .
C17 C18 1.399(12) .
C17 H17 0.9300 .
C18 N2 1.332(9) .
C18 H18 0.9300 .
C19 N3 1.325(10) .
C19 C20 1.422(10) .
C20 N4 1.316(10) .
C21 N3 1.364(11) .
C21 C26 1.396(12) .
C21 C22 1.420(12) .
C22 C23 1.329(14) .
C22 H22 0.9300 .
C23 C24 1.389(16) .
C23 H23 0.9300 .
C24 C25 1.361(15) .
C24 H24 0.9300 .
C25 C26 1.412(12) .
C25 H25 0.9300 .
C26 N4 1.342(11) .
N1 Pb1 2.650(7) .
N2 Pb1 2.574(6) .
O1 Pb1 2.635(5) .
O2 Pb1 2.353(5) .
O3 Pb1 2.731(6) .
O4 Pb1 2.479(6) .
